data_4026989
loop_
_publ_author_name
'Jeffrey S. Cannon'
'James H. Frederich'
'Larry E. Overman'

_publ_section_title
;
 Palladacyclic Imidazoline-Naphthalene Complexes: Synthesis and Catalytic
 Performance in Pd(II)-Catalyzed Enantioselective Reactions of Allylic
 Trichloroacetimidates
;
_journal_name_full 'Journal of Organic Chemistry'
_journal_page_first 1939
_journal_page_last 1951
_journal_paper_doi 10.1021/jo2025724
_journal_volume 77
_journal_year 2012
_chemical_absolute_configuration ad
_chemical_formula_sum 'C25 H32 N2 O2 Pd'
_chemical_formula_weight 498.93
_chemical_name_systematic
; 
 ? 
;
_space_group_IT_number 4
_symmetry_cell_setting monoclinic
_symmetry_space_group_name_Hall 'P 2yb'
_symmetry_space_group_name_H-M 'P 1 21 1'
_atom_sites_solution_hydrogens mixed
_atom_sites_solution_primary direct
_atom_sites_solution_secondary difmap
_audit_creation_method SHELXTL
_cell_angle_alpha 90.00
_cell_angle_beta 96.2841(15)
_cell_angle_gamma 90.00
_cell_formula_units_Z 2
_cell_length_a 12.1379(12)
_cell_length_b 7.2271(7)
_cell_length_c 13.0990(13)
_cell_measurement_reflns_used 954
_cell_measurement_temperature 163(2)
_cell_measurement_theta_max 28.21
_cell_measurement_theta_min 3.22
_cell_volume 1142.16(19)
_computing_cell_refinement 'Bruker SMART/SAINT'
_computing_data_collection 'Bruker SMART'
_computing_data_reduction 'Bruker SAINT'
_computing_molecular_graphics 'Bruker SHELXTL'
_computing_publication_material 'Bruker SHELXTL'
_computing_structure_refinement 'SHELXL-97 (Sheldrick, 2008)'
_computing_structure_solution 'SHELXS-97 (Sheldrick, 2008)'
_diffrn_ambient_temperature 163(2)
_diffrn_measured_fraction_theta_full 0.991
_diffrn_measured_fraction_theta_max 0.991
_diffrn_measurement_device_type 'Bruker SMART1K CCD'
_diffrn_measurement_method 'phi and omega'
_diffrn_radiation_monochromator graphite
_diffrn_radiation_source 'normal-focus sealed tube'
_diffrn_radiation_type MoK\a
_diffrn_radiation_wavelength 0.71073
_diffrn_reflns_av_R_equivalents 0.0239
_diffrn_reflns_av_sigmaI/netI 0.0263
_diffrn_reflns_limit_h_max 16
_diffrn_reflns_limit_h_min -16
_diffrn_reflns_limit_k_max 9
_diffrn_reflns_limit_k_min -9
_diffrn_reflns_limit_l_max 17
_diffrn_reflns_limit_l_min -17
_diffrn_reflns_number 14328
_diffrn_reflns_theta_full 28.32
_diffrn_reflns_theta_max 28.32
_diffrn_reflns_theta_min 1.56
_exptl_absorpt_coefficient_mu 0.836
_exptl_absorpt_correction_T_max 0.8920
_exptl_absorpt_correction_T_min 0.7530
_exptl_absorpt_correction_type multi-scan
_exptl_absorpt_process_details 'Bruker SADABS'
_exptl_crystal_colour yellow
_exptl_crystal_density_diffrn 1.451
_exptl_crystal_description plate
_exptl_crystal_F_000 516
_exptl_crystal_size_max 0.36
_exptl_crystal_size_mid 0.33
_exptl_crystal_size_min 0.14
_refine_diff_density_max 0.830
_refine_diff_density_min -0.558
_refine_diff_density_rms 0.066
_refine_ls_abs_structure_details 'Flack H D (1983), Acta Cryst. A39, 876-881'
_refine_ls_abs_structure_Flack -0.010(16)
_refine_ls_extinction_method none
_refine_ls_goodness_of_fit_ref 1.050
_refine_ls_hydrogen_treatment mixed
_refine_ls_matrix_type full
_refine_ls_number_parameters 395
_refine_ls_number_reflns 5555
_refine_ls_number_restraints 1
_refine_ls_restrained_S_all 1.049
_refine_ls_R_factor_all 0.0219
_refine_ls_R_factor_gt 0.0206
_refine_ls_shift/su_max 0.001
_refine_ls_shift/su_mean 0.000
_refine_ls_structure_factor_coef Fsqd
_refine_ls_weighting_details 'calc w=1/[\s^2^(Fo^2^)+(0.0345P)^2^+0.0484P] where P=(Fo^2^+2Fc^2^)/3'
_refine_ls_weighting_scheme calc
_refine_ls_wR_factor_gt 0.0520
_refine_ls_wR_factor_ref 0.0528
_reflns_number_gt 5367
_reflns_number_total 5555
_reflns_threshold_expression >2sigma(I)
_cod_data_source_file jo2025724_si_002.cif
_cod_data_source_block leo199
_cod_depositor_comments
;
The following automatic conversions were performed:

'_atom_sites_solution_hydrogens' value 'difmap & geom' was changed to
'mixed'.

Automatic conversion script
Id: cif_fix_values 6452 2018-10-05 10:23:21Z andrius 
;
_cod_database_code 4026989

loop_
_symmetry_equiv_pos_as_xyz
'x, y, z'
'-x, y+1/2, -z'

loop_
_atom_site_label
_atom_site_type_symbol
_atom_site_fract_x
_atom_site_fract_y
_atom_site_fract_z
_atom_site_U_iso_or_equiv
_atom_site_adp_type
_atom_site_occupancy
_atom_site_symmetry_multiplicity
_atom_site_calc_flag
_atom_site_refinement_flags
Pd1 Pd -0.256115(8) 0.33817(2) 0.066198(8) 0.01621(4) Uani 1 1 d .
N1 N -0.23873(13) 0.4186(2) 0.21528(12) 0.0175(3) Uani 1 1 d .
N2 N -0.12937(13) 0.6195(2) 0.31277(13) 0.0182(3) Uani 1 1 d .
O1 O -0.25081(11) 0.2805(2) -0.08291(11) 0.0227(3) Uani 1 1 d .
O2 O -0.42858(10) 0.3559(4) 0.04915(10) 0.0219(3) Uani 1 1 d .
C1 C -0.09336(13) 0.3287(5) 0.09277(12) 0.0169(3) Uani 1 1 d .
C2 C -0.05049(15) 0.3981(3) 0.18761(15) 0.0163(4) Uani 1 1 d .
C3 C -0.13857(15) 0.4806(3) 0.24163(14) 0.0163(3) Uani 1 1 d .
C4 C -0.31537(17) 0.5091(3) 0.28011(15) 0.0180(4) Uani 1 1 d .
H4A H -0.3805 0.5602 0.2356 0.022 Uiso 1 1 calc R
C5 C -0.24426(17) 0.6701(3) 0.32953(18) 0.0222(4) Uani 1 1 d .
C6 C -0.04806(16) 0.7701(3) 0.30393(15) 0.0191(4) Uani 1 1 d .
C7 C -0.02306(19) 0.8678(3) 0.40611(17) 0.0273(5) Uani 1 1 d .
C8 C -0.0862(2) 0.9052(3) 0.21754(17) 0.0260(4) Uani 1 1 d .
C9 C -0.35613(15) 0.3700(3) 0.35824(14) 0.0205(5) Uani 1 1 d .
C10 C -0.2601(2) 0.3005(3) 0.43400(19) 0.0297(7) Uani 1 1 d .
C11 C -0.41079(19) 0.2051(3) 0.29894(18) 0.0267(4) Uani 1 1 d .
C12 C -0.44136(19) 0.4684(3) 0.41713(19) 0.0278(4) Uani 1 1 d .
C13 C 0.06143(14) 0.3634(3) 0.23036(14) 0.0162(4) Uani 1 1 d .
C14 C 0.10203(16) 0.3944(3) 0.33470(15) 0.0198(4) Uani 1 1 d .
C15 C 0.20750(13) 0.3439(5) 0.37183(13) 0.0225(3) Uani 1 1 d .
C16 C 0.27878(16) 0.2631(3) 0.30652(17) 0.0242(4) Uani 1 1 d .
C17 C 0.24242(17) 0.2320(3) 0.20589(17) 0.0226(4) Uani 1 1 d .
C18 C 0.13232(16) 0.2765(3) 0.16507(15) 0.0191(4) Uani 1 1 d .
C19 C 0.08956(16) 0.2244(3) 0.06416(16) 0.0202(4) Uani 1 1 d .
C20 C -0.02006(17) 0.2454(3) 0.02861(15) 0.0202(4) Uani 1 1 d .
C21 C -0.3076(2) 0.2646(4) -0.25920(18) 0.0289(5) Uani 1 1 d .
C22 C -0.33534(17) 0.2936(2) -0.15027(15) 0.0218(4) Uani 1 1 d .
C23 C -0.44439(15) 0.3289(5) -0.13295(14) 0.0238(4) Uani 1 1 d .
C24 C -0.48598(14) 0.3495(4) -0.03705(14) 0.0218(4) Uani 1 1 d .
C25 C -0.61016(17) 0.3653(4) -0.03567(19) 0.0272(6) Uani 1 1 d .
H5A H -0.250(2) 0.676(4) 0.394(2) 0.018(6) Uiso 1 1 d .
H5B H -0.267(2) 0.782(4) 0.295(2) 0.031(7) Uiso 1 1 d .
H6A H 0.0183(19) 0.710(3) 0.2815(17) 0.014(5) Uiso 1 1 d .
H7A H 0.005(2) 0.781(4) 0.459(2) 0.038(8) Uiso 1 1 d .
H7B H -0.087(3) 0.924(5) 0.424(2) 0.044(8) Uiso 1 1 d .
H7C H 0.025(2) 0.957(4) 0.399(2) 0.022(6) Uiso 1 1 d .
H8A H -0.1121(19) 0.820(5) 0.1532(18) 0.032(6) Uiso 1 1 d .
H8B H -0.033(3) 0.970(5) 0.201(2) 0.042(9) Uiso 1 1 d .
H8C H -0.143(3) 0.982(5) 0.234(2) 0.040(8) Uiso 1 1 d .
H10A H -0.236(3) 0.408(5) 0.476(3) 0.044(9) Uiso 1 1 d .
H10B H -0.210(3) 0.253(4) 0.405(2) 0.034(8) Uiso 1 1 d .
H10C H -0.287(3) 0.206(6) 0.478(3) 0.056(10) Uiso 1 1 d .
H11A H -0.356(2) 0.133(4) 0.2656(19) 0.019(6) Uiso 1 1 d .
H11B H -0.466(2) 0.245(4) 0.249(2) 0.024(6) Uiso 1 1 d .
H11C H -0.445(2) 0.114(4) 0.347(2) 0.037(8) Uiso 1 1 d .
H12A H -0.500(2) 0.515(4) 0.375(2) 0.028(7) Uiso 1 1 d .
H12B H -0.469(2) 0.389(4) 0.4602(19) 0.028(7) Uiso 1 1 d .
H12C H -0.411(3) 0.576(5) 0.451(2) 0.043(8) Uiso 1 1 d .
H14A H 0.054(2) 0.450(4) 0.383(2) 0.026(6) Uiso 1 1 d .
H15A H 0.2344(18) 0.362(5) 0.4414(17) 0.025(6) Uiso 1 1 d .
H16A H 0.348(2) 0.236(4) 0.3290(19) 0.028(7) Uiso 1 1 d .
H17A H 0.284(2) 0.184(4) 0.168(2) 0.034(7) Uiso 1 1 d .
H19A H 0.130(2) 0.165(4) 0.0308(19) 0.022(6) Uiso 1 1 d .
H20A H -0.053(2) 0.193(4) -0.040(2) 0.024(6) Uiso 1 1 d .
H21A H -0.277(3) 0.144(6) -0.259(3) 0.063(11) Uiso 1 1 d .
H21B H -0.248(3) 0.332(8) -0.272(2) 0.055(8) Uiso 1 1 d .
H21C H -0.366(2) 0.296(4) -0.3097(19) 0.028(7) Uiso 1 1 d .
H23A H -0.4943(17) 0.350(5) -0.1910(17) 0.026(5) Uiso 1 1 d .
H25A H -0.629(3) 0.222(6) -0.050(3) 0.060(11) Uiso 1 1 d .
H25B H -0.628(2) 0.420(4) 0.019(2) 0.038(8) Uiso 1 1 d .
H25C H -0.649(3) 0.424(5) -0.093(3) 0.055(10) Uiso 1 1 d .

loop_
_atom_site_aniso_label
_atom_site_aniso_U_11
_atom_site_aniso_U_22
_atom_site_aniso_U_33
_atom_site_aniso_U_23
_atom_site_aniso_U_13
_atom_site_aniso_U_12
Pd1 0.01632(6) 0.01522(6) 0.01694(6) -0.00097(7) 0.00120(4) -0.00031(7)
N1 0.0170(7) 0.0181(7) 0.0176(7) -0.0004(6) 0.0031(6) 0.0002(6)
N2 0.0178(7) 0.0146(7) 0.0230(8) -0.0019(6) 0.0059(6) -0.0009(6)
O1 0.0241(7) 0.0240(8) 0.0199(6) -0.0033(5) 0.0016(5) 0.0008(5)
O2 0.0179(5) 0.0233(10) 0.0243(6) -0.0018(8) 0.0008(4) -0.0012(7)
C1 0.0174(6) 0.0146(8) 0.0191(7) 0.0014(11) 0.0038(5) 0.0001(11)
C2 0.0185(8) 0.0117(7) 0.0197(9) 0.0012(6) 0.0057(7) -0.0004(6)
C3 0.0186(8) 0.0128(8) 0.0178(8) 0.0012(7) 0.0027(7) 0.0007(7)
C4 0.0170(9) 0.0170(9) 0.0200(9) -0.0001(7) 0.0021(7) 0.0020(7)
C5 0.0198(9) 0.0189(10) 0.0289(11) -0.0052(8) 0.0077(8) 0.0009(7)
C6 0.0181(8) 0.0145(7) 0.0252(10) -0.0011(7) 0.0042(7) -0.0016(7)
C7 0.0288(9) 0.0228(16) 0.0297(10) -0.0060(8) -0.0001(8) -0.0050(9)
C8 0.0302(11) 0.0205(9) 0.0279(11) 0.0037(8) 0.0056(9) -0.0035(8)
C9 0.0196(7) 0.0196(14) 0.0233(8) 0.0004(7) 0.0060(6) -0.0013(7)
C10 0.0260(9) 0.034(2) 0.0299(11) 0.0103(9) 0.0057(9) 0.0034(9)
C11 0.0236(10) 0.0234(10) 0.0343(12) -0.0044(9) 0.0081(9) -0.0065(8)
C12 0.0245(10) 0.0309(12) 0.0298(11) -0.0041(9) 0.0112(9) -0.0021(9)
C13 0.0157(7) 0.0112(12) 0.0220(8) 0.0012(7) 0.0036(6) -0.0001(7)
C14 0.0207(8) 0.0166(9) 0.0227(9) 0.0017(6) 0.0052(7) -0.0005(6)
C15 0.0219(7) 0.0202(8) 0.0248(8) 0.0011(13) -0.0005(6) -0.0011(12)
C16 0.0149(9) 0.0206(9) 0.0363(11) 0.0032(8) -0.0004(8) 0.0015(7)
C17 0.0184(9) 0.0175(10) 0.0331(11) 0.0005(8) 0.0083(8) 0.0033(7)
C18 0.0198(8) 0.0133(8) 0.0249(9) 0.0014(6) 0.0062(7) -0.0010(6)
C19 0.0209(9) 0.0175(9) 0.0240(9) -0.0022(7) 0.0100(8) 0.0009(7)
C20 0.0240(9) 0.0159(10) 0.0210(9) -0.0009(7) 0.0040(7) -0.0002(7)
C21 0.0385(13) 0.0243(10) 0.0239(11) -0.0054(8) 0.0030(9) -0.0020(10)
C22 0.0305(9) 0.0137(10) 0.0205(9) -0.0015(6) -0.0006(7) -0.0038(7)
C23 0.0261(8) 0.0212(9) 0.0224(8) -0.0001(12) -0.0051(6) -0.0049(12)
C24 0.0209(7) 0.0150(9) 0.0286(8) 0.0009(11) -0.0009(6) -0.0016(11)
C25 0.0213(8) 0.0273(18) 0.0321(10) -0.0002(10) -0.0010(7) -0.0010(9)

loop_
_atom_type_symbol
_atom_type_description
_atom_type_scat_dispersion_real
_atom_type_scat_dispersion_imag
_atom_type_scat_source
C C 0.0033 0.0016 'International Tables Vol C Tables 4.2.6.8 and 6.1.1.4'
H H 0.0000 0.0000 'International Tables Vol C Tables 4.2.6.8 and 6.1.1.4'
N N 0.0061 0.0033 'International Tables Vol C Tables 4.2.6.8 and 6.1.1.4'
O O 0.0106 0.0060 'International Tables Vol C Tables 4.2.6.8 and 6.1.1.4'
Pd Pd -0.9988 1.0072 'International Tables Vol C Tables 4.2.6.8 and 6.1.1.4'

loop_
_geom_angle_atom_site_label_1
_geom_angle_atom_site_label_2
_geom_angle_atom_site_label_3
_geom_angle
C1 Pd1 O1 91.51(6)
C1 Pd1 N1 80.97(7)
O1 Pd1 N1 170.89(6)
C1 Pd1 O2 175.72(8)
O1 Pd1 O2 92.72(5)
N1 Pd1 O2 94.76(6)
C3 N1 C4 108.79(16)
C3 N1 Pd1 110.42(12)
C4 N1 Pd1 132.42(13)
C3 N2 C5 105.96(15)
C3 N2 C6 119.45(15)
C5 N2 C6 118.39(16)
C22 O1 Pd1 123.15(13)
C24 O2 Pd1 122.92(11)
C2 C1 C20 118.98(16)
C2 C1 Pd1 114.61(14)
C20 C1 Pd1 126.19(16)
C1 C2 C13 122.22(18)
C1 C2 C3 110.87(17)
C13 C2 C3 126.18(17)
N1 C3 N2 115.90(16)
N1 C3 C2 115.97(17)
N2 C3 C2 128.08(17)
N1 C4 C5 102.46(15)
N1 C4 C9 110.94(16)
C5 C4 C9 114.48(17)
N2 C5 C4 104.06(15)
N2 C6 C7 110.13(17)
N2 C6 C8 112.16(16)
C7 C6 C8 111.83(18)
C10 C9 C12 109.53(18)
C10 C9 C11 109.28(18)
C12 C9 C11 109.71(16)
C10 C9 C4 111.38(16)
C12 C9 C4 108.21(17)
C11 C9 C4 108.70(16)
C14 C13 C18 118.63(16)
C14 C13 C2 124.26(16)
C18 C13 C2 116.85(17)
C15 C14 C13 120.86(18)
C14 C15 C16 120.52(18)
C17 C16 C15 120.05(18)
C16 C17 C18 121.23(19)
C19 C18 C17 121.62(18)
C19 C18 C13 119.58(17)
C17 C18 C13 118.63(18)
C20 C19 C18 122.07(18)
C19 C20 C1 119.55(18)
O1 C22 C23 127.28(18)
O1 C22 C21 113.23(19)
C23 C22 C21 119.48(18)
C22 C23 C24 127.14(17)
O2 C24 C23 125.74(16)
O2 C24 C25 116.09(17)
C23 C24 C25 118.16(17)

loop_
_geom_bond_atom_site_label_1
_geom_bond_atom_site_label_2
_geom_bond_distance
Pd1 C1 1.9693(16)
Pd1 O1 2.0050(14)
Pd1 N1 2.0262(16)
Pd1 O2 2.0848(13)
N1 C3 1.306(2)
N1 C4 1.479(2)
N2 C3 1.365(2)
N2 C5 1.481(2)
N2 C6 1.483(2)
O1 C22 1.281(2)
O2 C24 1.261(2)
C1 C2 1.387(3)
C1 C20 1.423(3)
C2 C13 1.434(2)
C2 C3 1.472(3)
C4 C5 1.548(3)
C4 C9 1.554(3)
C6 C7 1.514(3)
C6 C8 1.527(3)
C9 C10 1.531(3)
C9 C12 1.532(3)
C9 C11 1.533(3)
C13 C14 1.419(3)
C13 C18 1.424(3)
C14 C15 1.368(3)
C15 C16 1.408(3)
C16 C17 1.362(3)
C17 C18 1.421(3)
C18 C19 1.417(3)
C19 C20 1.369(3)
C21 C22 1.516(3)
C22 C23 1.391(3)
C23 C24 1.412(3)
C24 C25 1.514(3)

loop_
_geom_torsion_atom_site_label_1
_geom_torsion_atom_site_label_2
_geom_torsion_atom_site_label_3
_geom_torsion_atom_site_label_4
_geom_torsion
C1 Pd1 N1 C3 20.55(17)
O1 Pd1 N1 C3 -14.1(5)
O2 Pd1 N1 C3 -159.17(14)
C1 Pd1 N1 C4 164.2(2)
O1 Pd1 N1 C4 129.6(4)
O2 Pd1 N1 C4 -15.48(19)
C1 Pd1 O1 C22 -169.14(19)
N1 Pd1 O1 C22 -135.0(4)
O2 Pd1 O1 C22 10.20(16)
C1 Pd1 O2 C24 164(2)
O1 Pd1 O2 C24 -7.1(3)
N1 Pd1 O2 C24 167.7(3)
O1 Pd1 C1 C2 167.6(2)
N1 Pd1 C1 C2 -7.2(2)
O2 Pd1 C1 C2 -3(2)
O1 Pd1 C1 C20 -17.9(3)
N1 Pd1 C1 C20 167.3(3)
O2 Pd1 C1 C20 171.0(19)
C20 C1 C2 C13 -10.1(4)
Pd1 C1 C2 C13 164.86(17)
C20 C1 C2 C3 179.2(2)
Pd1 C1 C2 C3 -5.9(3)
C4 N1 C3 N2 -5.4(2)
Pd1 N1 C3 N2 147.15(14)
C4 N1 C3 C2 177.28(16)
Pd1 N1 C3 C2 -30.2(2)
C5 N2 C3 N1 -6.1(2)
C6 N2 C3 N1 -142.92(17)
C5 N2 C3 C2 170.91(19)
C6 N2 C3 C2 34.1(3)
C1 C2 C3 N1 24.6(3)
C13 C2 C3 N1 -145.7(2)
C1 C2 C3 N2 -152.4(2)
C13 C2 C3 N2 37.3(3)
C3 N1 C4 C5 13.7(2)
Pd1 N1 C4 C5 -130.45(16)
C3 N1 C4 C9 -108.96(18)
Pd1 N1 C4 C9 106.94(18)
C3 N2 C5 C4 14.1(2)
C6 N2 C5 C4 151.43(16)
N1 C4 C5 N2 -16.5(2)
C9 C4 C5 N2 103.74(19)
C3 N2 C6 C7 -160.37(18)
C5 N2 C6 C7 68.0(2)
C3 N2 C6 C8 74.4(2)
C5 N2 C6 C8 -57.2(2)
N1 C4 C9 C10 63.7(2)
C5 C4 C9 C10 -51.7(2)
N1 C4 C9 C12 -175.86(16)
C5 C4 C9 C12 68.8(2)
N1 C4 C9 C11 -56.8(2)
C5 C4 C9 C11 -172.11(16)
C1 C2 C13 C14 -165.3(2)
C3 C2 C13 C14 4.0(3)
C1 C2 C13 C18 8.7(3)
C3 C2 C13 C18 178.02(18)
C18 C13 C14 C15 0.7(3)
C2 C13 C14 C15 174.6(2)
C13 C14 C15 C16 1.2(4)
C14 C15 C16 C17 -1.0(4)
C15 C16 C17 C18 -1.2(3)
C16 C17 C18 C19 -172.2(2)
C16 C17 C18 C13 3.1(3)
C14 C13 C18 C19 172.59(18)
C2 C13 C18 C19 -1.8(3)
C14 C13 C18 C17 -2.8(3)
C2 C13 C18 C17 -177.16(18)
C17 C18 C19 C20 171.50(19)
C13 C18 C19 C20 -3.8(3)
C18 C19 C20 C1 2.6(3)
C2 C1 C20 C19 4.2(4)
Pd1 C1 C20 C19 -170.04(19)
Pd1 O1 C22 C23 -7.2(3)
Pd1 O1 C22 C21 173.23(14)
O1 C22 C23 C24 -3.1(5)
C21 C22 C23 C24 176.4(3)
Pd1 O2 C24 C23 0.4(5)
Pd1 O2 C24 C25 -179.73(19)
C22 C23 C24 O2 6.9(6)
C22 C23 C24 C25 -172.9(3)
